data_2015682
loop_
_publ_author_name
'Christian Tessier'
'Fernande D. Rochon'

_publ_section_title
;
 <i>trans</i>-Bis(3-acetylpyridine-\k<i>N</i>)diiodoplatinum(II)
;
_journal_coeditor_code FA3046
_journal_issue 12
_journal_name_full 'Acta Crystallographica Section C'
_journal_page_first m620
_journal_page_last m622
_journal_paper_doi 10.1107/S0108270106045197
_journal_volume 62
_journal_year 2006
_chemical_formula_iupac '[Pt I2 (C7 H7 N1 O1)2]'
_chemical_formula_moiety 'C14 H14 I2 N2 O2 Pt'
_chemical_formula_sum 'C14 H14 I2 N2 O2 Pt'
_chemical_formula_weight 691.16
_chemical_name_systematic
;
trans-Bis(3-acetylpyridine-\kN)diiodoplatinum(II)
;
_space_group_IT_number 14
_symmetry_cell_setting monoclinic
_symmetry_space_group_name_Hall '-P 2ybc'
_symmetry_space_group_name_H-M 'P 1 21/c 1'
_atom_sites_solution_hydrogens geom
_atom_sites_solution_primary direct
_atom_sites_solution_secondary difmap
_audit_creation_method SHELXL97
_cell_angle_alpha 90.00
_cell_angle_beta 98.57(3)
_cell_angle_gamma 90.00
_cell_formula_units_Z 2
_cell_length_a 4.6320(10)
_cell_length_b 16.456(5)
_cell_length_c 11.483(3)
_cell_measurement_reflns_used 22
_cell_measurement_temperature 292(2)
_cell_measurement_theta_max 13.55
_cell_measurement_theta_min 2.17
_cell_volume 865.5(4)
_computing_cell_refinement XSCANS
_computing_data_collection 'XSCANS (Siemens, 1995)'
_computing_data_reduction XSCANS
_computing_molecular_graphics 'SHELXTL (Bruker, 2003)'
_computing_publication_material SHELXTL
_computing_structure_refinement 'SHELXL97 (Sheldrick, 1997)'
_computing_structure_solution 'SHELXS97 (Sheldrick, 1997)'
_diffrn_ambient_temperature 292(2)
_diffrn_measured_fraction_theta_full 0.999
_diffrn_measured_fraction_theta_max 0.999
_diffrn_measurement_device_type 'Siemens P4'
_diffrn_measurement_method 2\q/\w
_diffrn_radiation_monochromator graphite
_diffrn_radiation_source 'fine-focus sealed tube'
_diffrn_radiation_type MoK\a
_diffrn_radiation_wavelength 0.71073
_diffrn_reflns_av_R_equivalents 0.0284
_diffrn_reflns_av_sigmaI/netI 0.0541
_diffrn_reflns_limit_h_max 0
_diffrn_reflns_limit_h_min -6
_diffrn_reflns_limit_k_max 0
_diffrn_reflns_limit_k_min -21
_diffrn_reflns_limit_l_max 14
_diffrn_reflns_limit_l_min -14
_diffrn_reflns_number 2206
_diffrn_reflns_theta_full 27.49
_diffrn_reflns_theta_max 27.49
_diffrn_reflns_theta_min 2.18
_diffrn_standards_decay_% 0
_diffrn_standards_interval_count 97
_diffrn_standards_number 3
_exptl_absorpt_coefficient_mu 11.677
_exptl_absorpt_correction_T_max 0.6307
_exptl_absorpt_correction_T_min 0.3129
_exptl_absorpt_correction_type integration
_exptl_absorpt_process_details '(XPREP; Bruker, 2003)'
_exptl_crystal_colour yellow
_exptl_crystal_density_diffrn 2.652
_exptl_crystal_density_method 'not measured'
_exptl_crystal_description platelet
_exptl_crystal_F_000 624
_exptl_crystal_size_max 0.31
_exptl_crystal_size_mid 0.10
_exptl_crystal_size_min 0.04
_refine_diff_density_max 0.870
_refine_diff_density_min -0.780
_refine_ls_extinction_method none
_refine_ls_goodness_of_fit_ref 1.004
_refine_ls_hydrogen_treatment constr
_refine_ls_matrix_type full
_refine_ls_number_parameters 98
_refine_ls_number_reflns 1970
_refine_ls_number_restraints 0
_refine_ls_restrained_S_all 1.004
_refine_ls_R_factor_all 0.0568
_refine_ls_R_factor_gt 0.0348
_refine_ls_shift/su_max 0.000
_refine_ls_shift/su_mean 0.000
_refine_ls_structure_factor_coef Fsqd
_refine_ls_weighting_details 'calc w = 1/[\s^2^(Fo^2^)+(0.0276P)^2^] where P=(Fo^2^+2Fc^2^)/3'
_refine_ls_weighting_scheme calc
_refine_ls_wR_factor_gt 0.0706
_refine_ls_wR_factor_ref 0.0775
_reflns_number_gt 1494
_reflns_number_total 1970
_reflns_threshold_expression I>2\s(I)
_cod_data_source_file fa3046.cif
_cod_data_source_block I
_cod_original_sg_symbol_H-M 'P 21/c'
_cod_database_code 2015682
_cod_database_fobs_code 2015682

loop_
_symmetry_equiv_pos_as_xyz
'x, y, z'
'-x, y+1/2, -z+1/2'
'-x, -y, -z'
'x, -y-1/2, z-1/2'

loop_
_atom_site_type_symbol
_atom_site_label
_atom_site_fract_x
_atom_site_fract_y
_atom_site_fract_z
_atom_site_U_iso_or_equiv
_atom_site_adp_type
_atom_site_calc_flag
_atom_site_refinement_flags
_atom_site_occupancy
Pt Pt1 0.0000 0.0000 0.0000 0.03634(12) Uani d S 1
I I1 0.33217(12) 0.04824(3) 0.19118(4) 0.04814(15) Uani d . 1
N N1 0.0164(14) -0.1154(4) 0.0620(5) 0.0384(13) Uani d . 1
O O1 0.4735(16) -0.2958(4) -0.0833(6) 0.0726(19) Uani d . 1
C C2 0.1508(16) -0.1749(4) 0.0096(6) 0.0383(16) Uani d . 1
H H2 0.2463 -0.1614 -0.0534 0.046 Uiso calc R 1
C C3 0.1527(15) -0.2547(4) 0.0453(6) 0.0351(15) Uani d . 1
C C4 0.0141(17) -0.2749(5) 0.1416(6) 0.0424(17) Uani d . 1
H H4 0.0108 -0.3283 0.1682 0.051 Uiso calc R 1
C C5 -0.1182(18) -0.2130(5) 0.1962(7) 0.0491(19) Uani d . 1
H H5 -0.2077 -0.2244 0.2616 0.059 Uiso calc R 1
C C6 -0.1179(17) -0.1358(5) 0.1545(6) 0.0439(17) Uani d . 1
H H6 -0.2135 -0.0955 0.1909 0.053 Uiso calc R 1
C C7 0.2979(18) -0.3172(5) -0.0218(6) 0.0457(18) Uani d . 1
C C8 0.213(2) -0.4039(5) -0.0139(8) 0.065(2) Uani d . 1
H H8A 0.3677 -0.4380 -0.0325 0.098 Uiso calc R 1
H H8B 0.0389 -0.4142 -0.0686 0.098 Uiso calc R 1
H H8C 0.1769 -0.4155 0.0646 0.098 Uiso calc R 1

loop_
_atom_site_aniso_label
_atom_site_aniso_U_11
_atom_site_aniso_U_22
_atom_site_aniso_U_33
_atom_site_aniso_U_12
_atom_site_aniso_U_13
_atom_site_aniso_U_23
Pt1 0.0495(2) 0.02541(17) 0.03624(19) 0.0038(2) 0.01324(15) 0.00082(17)
I1 0.0585(3) 0.0408(3) 0.0453(3) 0.0025(3) 0.0083(2) -0.0036(2)
N1 0.047(3) 0.032(3) 0.037(3) 0.003(3) 0.008(3) 0.003(2)
O1 0.079(5) 0.063(4) 0.083(4) 0.001(4) 0.037(4) -0.016(4)
C2 0.041(4) 0.032(4) 0.042(4) -0.005(3) 0.007(3) -0.007(3)
C3 0.040(4) 0.032(3) 0.035(3) 0.003(3) 0.009(3) 0.000(3)
C4 0.049(4) 0.036(4) 0.044(4) -0.006(4) 0.011(3) 0.005(3)
C5 0.059(5) 0.049(5) 0.044(4) 0.000(4) 0.021(4) 0.007(4)
C6 0.050(4) 0.044(4) 0.040(4) 0.008(4) 0.014(3) 0.001(3)
C7 0.061(5) 0.038(4) 0.041(4) 0.004(4) 0.015(4) 0.001(3)
C8 0.095(7) 0.037(4) 0.065(5) 0.009(5) 0.016(5) 0.001(4)

loop_
_atom_type_symbol
_atom_type_description
_atom_type_scat_dispersion_real
_atom_type_scat_dispersion_imag
_atom_type_scat_source
C C 0.0033 0.0016 'International Tables Vol C Tables 4.2.6.8 and 6.1.1.4'
H H 0.0000 0.0000 'International Tables Vol C Tables 4.2.6.8 and 6.1.1.4'
N N 0.0061 0.0033 'International Tables Vol C Tables 4.2.6.8 and 6.1.1.4'
O O 0.0106 0.0060 'International Tables Vol C Tables 4.2.6.8 and 6.1.1.4'
I I -0.4742 1.8119 'International Tables Vol C Tables 4.2.6.8 and 6.1.1.4'
Pt Pt -1.7033 8.3905 'International Tables Vol C Tables 4.2.6.8 and 6.1.1.4'

loop_
_geom_angle_atom_site_label_1
_geom_angle_atom_site_label_2
_geom_angle_atom_site_label_3
_geom_angle_site_symmetry_3
_geom_angle
_geom_angle_publ_flag
N1 Pt1 I1 . 90.19(17) y
N1 Pt1 I1 3 89.81(17) y
C2 N1 C6 . 117.9(6) ?
C2 N1 Pt1 . 121.3(5) ?
C6 N1 Pt1 . 120.7(5) ?
N1 C2 C3 . 122.9(6) ?
N1 C2 H2 . 118.5 ?
C3 C2 H2 . 118.5 ?
C2 C3 C4 . 118.6(7) ?
C2 C3 C7 . 119.0(6) ?
C4 C3 C7 . 122.4(7) ?
C5 C4 C3 . 117.9(7) ?
C5 C4 H4 . 121.0 ?
C3 C4 H4 . 121.0 ?
C6 C5 C4 . 120.3(7) ?
C6 C5 H5 . 119.8 ?
C4 C5 H5 . 119.8 ?
N1 C6 C5 . 122.3(7) ?
N1 C6 H6 . 118.9 ?
C5 C6 H6 . 118.9 ?
O1 C7 C8 . 121.6(8) y
O1 C7 C3 . 119.5(7) y
C8 C7 C3 . 118.8(7) y
C7 C8 H8A . 109.5 ?
C7 C8 H8B . 109.5 ?
H8A C8 H8B . 109.5 ?
C7 C8 H8C . 109.5 ?
H8A C8 H8C . 109.5 ?
H8B C8 H8C . 109.5 ?

loop_
_geom_bond_atom_site_label_1
_geom_bond_atom_site_label_2
_geom_bond_distance
_geom_bond_publ_flag
Pt1 N1 2.026(6) y
Pt1 I1 2.6097(10) y
N1 C2 1.349(9) ?
N1 C6 1.351(9) ?
O1 C7 1.206(9) y
C2 C3 1.375(10) ?
C2 H2 0.9300 ?
C3 C4 1.400(9) ?
C3 C7 1.503(10) y
C4 C5 1.386(11) ?
C4 H4 0.9300 ?
C5 C6 1.358(11) ?
C5 H5 0.9300 ?
C6 H6 0.9300 ?
C7 C8 1.486(11) y
C8 H8A 0.9600 ?
C8 H8B 0.9600 ?
C8 H8C 0.9600 ?

loop_
_geom_torsion_atom_site_label_1
_geom_torsion_atom_site_label_2
_geom_torsion_atom_site_label_3
_geom_torsion_atom_site_label_4
_geom_torsion_site_symmetry_1
_geom_torsion
_geom_torsion_publ_flag
I1 Pt1 N1 C2 . -113.5(5) ?
I1 Pt1 N1 C2 3 66.5(5) ?
I1 Pt1 N1 C6 . 69.2(6) ?
I1 Pt1 N1 C6 3 -110.8(6) ?
C6 N1 C2 C3 . 0.9(11) ?
Pt1 N1 C2 C3 . -176.4(5) ?
N1 C2 C3 C4 . -1.3(11) ?
N1 C2 C3 C7 . 177.5(7) ?
C2 C3 C4 C5 . 0.0(11) ?
C7 C3 C4 C5 . -178.8(7) ?
C3 C4 C5 C6 . 1.6(12) ?
C2 N1 C6 C5 . 0.8(11) ?
Pt1 N1 C6 C5 . 178.1(6) ?
C4 C5 C6 N1 . -2.1(13) ?
C2 C3 C7 O1 . 19.7(11) y
C4 C3 C7 O1 . -161.5(8) y
C2 C3 C7 C8 . -158.1(8) y
C4 C3 C7 C8 . 20.6(11) y
